data_2236726
loop_
_publ_author_name
'Kunnath, Roji J.'
'Prathapachandra Kurup, M. R.'
'Ng, Seik Weng'

_publ_section_title
;
 Di-\m-azido-\k^4^<i>N</i>^1^:<i>N</i>^1'^-bis({1-[(<i>E</i>)-phenyl(pyridin-2-yl-\k<i>N</i>)methylidene]thiosemicarbazidato-\k^2^<i>N</i>^1^,<i>S</i>}copper(II))
;
_journal_coeditor_code XU5611
_journal_issue 9
_journal_name_full 'Acta Crystallographica Section E'
_journal_page_first m1195
_journal_paper_doi 10.1107/S1600536812035751
_journal_volume 68
_journal_year 2012
_chemical_formula_iupac '[Cu2 (C13 H11 N4 S)2 (N3)2]'
_chemical_formula_moiety 'C26 H22 Cu2 N14 S2'
_chemical_formula_sum 'C26 H22 Cu2 N14 S2'
_chemical_formula_weight 721.78
_chemical_name_systematic
;
Di-\m-azido-\k^4^<i>N</i>^1^:<i>N</i>^1'^-bis({1-[(<i>E</i>)-phenyl(pyridin-
2-yl-\k<i>N</i>)methylidene]thiosemicarbazidato-
\k^2^<i>N</i>^1^,<i>S</i>}copper(II))
;
_space_group_IT_number 14
_symmetry_cell_setting monoclinic
_symmetry_space_group_name_Hall '-P 2ybc'
_symmetry_space_group_name_H-M 'P 1 21/c 1'
_atom_sites_solution_hydrogens geom
_atom_sites_solution_primary direct
_atom_sites_solution_secondary difmap
_audit_creation_method SHELXL-97
_cell_angle_alpha 90.00
_cell_angle_beta 96.653(5)
_cell_angle_gamma 90.00
_cell_formula_units_Z 2
_cell_length_a 11.2462(12)
_cell_length_b 7.2344(10)
_cell_length_c 18.519(2)
_cell_measurement_reflns_used 4663
_cell_measurement_temperature 295(2)
_cell_measurement_theta_max 28.33
_cell_measurement_theta_min 3.03
_cell_volume 1496.6(3)
_computing_cell_refinement 'SAINT (Bruker, 2010)'
_computing_data_collection 'APEX2 (Bruker, 2010)'
_computing_data_reduction 'SAINT (Bruker, 2010)'
_computing_molecular_graphics 'X-SEED (Barbour, 2001)'
_computing_publication_material 'publCIF (Westrip, 2010)'
_computing_structure_refinement 'SHELXL97 (Sheldrick, 2008)'
_computing_structure_solution 'SHELXS97 (Sheldrick, 2008)'
_diffrn_ambient_temperature 295(2)
_diffrn_measured_fraction_theta_full 0.997
_diffrn_measured_fraction_theta_max 0.997
_diffrn_measurement_device_type 'Bruker Kappa APEXII'
_diffrn_measurement_method '\w scans'
_diffrn_radiation_monochromator graphite
_diffrn_radiation_source 'fine-focus sealed tube'
_diffrn_radiation_type MoK\a
_diffrn_radiation_wavelength 0.71073
_diffrn_reflns_av_R_equivalents 0.0746
_diffrn_reflns_av_sigmaI/netI 0.0681
_diffrn_reflns_limit_h_max 15
_diffrn_reflns_limit_h_min -14
_diffrn_reflns_limit_k_max 9
_diffrn_reflns_limit_k_min -9
_diffrn_reflns_limit_l_max 24
_diffrn_reflns_limit_l_min -24
_diffrn_reflns_number 13614
_diffrn_reflns_theta_full 28.40
_diffrn_reflns_theta_max 28.40
_diffrn_reflns_theta_min 2.21
_diffrn_standards_decay_% 0
_diffrn_standards_interval_count 0
_diffrn_standards_interval_time 0
_diffrn_standards_number 0
_exptl_absorpt_coefficient_mu 1.605
_exptl_absorpt_correction_T_max 0.6897
_exptl_absorpt_correction_T_min 0.6035
_exptl_absorpt_correction_type multi-scan
_exptl_absorpt_process_details '(SADABS; Sheldrick, 1996)'
_exptl_crystal_colour 'dark green'
_exptl_crystal_density_diffrn 1.602
_exptl_crystal_density_method 'not measured'
_exptl_crystal_description prism
_exptl_crystal_F_000 732
_exptl_crystal_size_max 0.35
_exptl_crystal_size_mid 0.30
_exptl_crystal_size_min 0.25
_refine_diff_density_max 0.541
_refine_diff_density_min -0.657
_refine_ls_extinction_method none
_refine_ls_goodness_of_fit_ref 1.044
_refine_ls_hydrogen_treatment mixed
_refine_ls_matrix_type full
_refine_ls_number_parameters 205
_refine_ls_number_reflns 3747
_refine_ls_number_restraints 2
_refine_ls_restrained_S_all 1.044
_refine_ls_R_factor_all 0.0587
_refine_ls_R_factor_gt 0.0448
_refine_ls_shift/su_max 0.001
_refine_ls_shift/su_mean 0.001
_refine_ls_structure_factor_coef Fsqd
_refine_ls_weighting_details 'calc w=1/[\s^2^(Fo^2^)+(0.0694P)^2^+0.1161P] where P=(Fo^2^+2Fc^2^)/3'
_refine_ls_weighting_scheme calc
_refine_ls_wR_factor_gt 0.1218
_refine_ls_wR_factor_ref 0.1337
_reflns_number_gt 2973
_reflns_number_total 3747
_reflns_threshold_expression I>2\s(I)
_cod_data_source_file xu5611.cif
_cod_data_source_block I
_cod_original_cell_volume 1496.5(3)
_cod_original_sg_symbol_H-M 'P 21/c'
_cod_database_code 2236726
_cod_database_fobs_code 2236726

loop_
_symmetry_equiv_pos_as_xyz
'x, y, z'
'-x, y+1/2, -z+1/2'
'-x, -y, -z'
'x, -y-1/2, z-1/2'

loop_
_atom_site_type_symbol
_atom_site_label
_atom_site_fract_x
_atom_site_fract_y
_atom_site_fract_z
_atom_site_U_iso_or_equiv
_atom_site_adp_type
_atom_site_calc_flag
_atom_site_refinement_flags
_atom_site_occupancy
_atom_site_symmetry_multiplicity
Cu Cu1 0.40816(2) 0.66511(5) 0.521018(15) 0.03737(14) Uani d . 1 1
S S1 0.31362(6) 0.55753(11) 0.61376(3) 0.0469(2) Uani d . 1 1
N N1 0.24572(17) 0.7151(3) 0.47503(10) 0.0345(4) Uani d . 1 1
N N2 0.14750(19) 0.6402(3) 0.50005(12) 0.0408(5) Uani d . 1 1
N N3 0.0841(2) 0.4802(5) 0.59265(14) 0.0617(8) Uani d D 1 1
H H1 0.023(2) 0.456(6) 0.5610(15) 0.074 Uiso d D 1 1
H H2 0.101(3) 0.422(5) 0.6343(12) 0.074 Uiso d D 1 1
N N4 0.44641(18) 0.8236(3) 0.43679(11) 0.0377(5) Uani d . 1 1
N N5 0.5749(2) 0.6199(4) 0.55657(12) 0.0468(6) Uani d . 1 1
N N6 0.6113(2) 0.5803(4) 0.61823(13) 0.0487(6) Uani d . 1 1
N N7 0.6497(3) 0.5408(5) 0.67545(14) 0.0721(9) Uani d . 1 1
C C1 0.1174(2) 0.8573(3) 0.37564(12) 0.0340(5) Uani d . 1 1
C C2 0.0861(3) 0.7823(4) 0.30754(14) 0.0454(6) Uani d . 1 1
H H2A 0.1412 0.7109 0.2861 0.054 Uiso calc R 1 1
C C3 -0.0264(3) 0.8127(5) 0.27110(15) 0.0506(7) Uani d . 1 1
H H3 -0.0470 0.7627 0.2251 0.061 Uiso calc R 1 1
C C4 -0.1078(2) 0.9171(5) 0.30306(16) 0.0506(7) Uani d . 1 1
H H4 -0.1848 0.9339 0.2796 0.061 Uiso calc R 1 1
C C5 -0.0752(3) 0.9963(5) 0.36967(17) 0.0556(8) Uani d . 1 1
H H5 -0.1294 1.0707 0.3906 0.067 Uiso calc R 1 1
C C6 0.0364(2) 0.9669(4) 0.40563(14) 0.0456(6) Uani d . 1 1
H H6 0.0576 1.0216 0.4507 0.055 Uiso calc R 1 1
C C7 0.2345(2) 0.8130(3) 0.41657(12) 0.0335(5) Uani d . 1 1
C C8 0.1738(2) 0.5609(4) 0.56389(13) 0.0414(6) Uani d . 1 1
C C9 0.3482(2) 0.8757(4) 0.39278(13) 0.0349(5) Uani d . 1 1
C C10 0.3555(2) 0.9761(4) 0.33033(14) 0.0438(6) Uani d . 1 1
H H10 0.2866 1.0115 0.3010 0.053 Uiso calc R 1 1
C C11 0.4675(3) 1.0232(5) 0.31207(16) 0.0510(7) Uani d . 1 1
H H11 0.4750 1.0910 0.2702 0.061 Uiso calc R 1 1
C C12 0.5668(3) 0.9688(5) 0.35637(17) 0.0546(7) Uani d . 1 1
H H12 0.6428 0.9978 0.3446 0.065 Uiso calc R 1 1
C C13 0.5534(2) 0.8708(4) 0.41863(16) 0.0460(6) Uani d . 1 1
H H13 0.6214 0.8364 0.4490 0.055 Uiso calc R 1 1

loop_
_atom_site_aniso_label
_atom_site_aniso_U_11
_atom_site_aniso_U_22
_atom_site_aniso_U_33
_atom_site_aniso_U_12
_atom_site_aniso_U_13
_atom_site_aniso_U_23
Cu1 0.03127(19) 0.0431(2) 0.0358(2) 0.00031(11) -0.00433(13) 0.00303(12)
S1 0.0438(4) 0.0589(5) 0.0356(3) -0.0033(3) -0.0049(3) 0.0100(3)
N1 0.0312(9) 0.0386(12) 0.0328(9) -0.0013(8) -0.0002(7) 0.0049(8)
N2 0.0332(10) 0.0478(14) 0.0404(11) -0.0046(9) -0.0003(8) 0.0132(9)
N3 0.0541(15) 0.079(2) 0.0504(14) -0.0192(14) -0.0032(11) 0.0287(14)
N4 0.0325(10) 0.0390(13) 0.0410(11) -0.0018(8) 0.0018(8) -0.0002(8)
N5 0.0366(11) 0.0595(16) 0.0412(12) 0.0036(11) -0.0092(9) 0.0006(11)
N6 0.0408(11) 0.0518(16) 0.0499(13) 0.0046(10) -0.0099(10) -0.0094(11)
N7 0.081(2) 0.083(2) 0.0462(14) 0.0153(16) -0.0196(13) -0.0044(14)
C1 0.0341(11) 0.0368(14) 0.0308(11) -0.0008(9) 0.0026(9) 0.0077(9)
C2 0.0456(14) 0.0489(17) 0.0402(13) 0.0035(12) -0.0013(10) -0.0058(12)
C3 0.0508(16) 0.061(2) 0.0370(13) -0.0032(13) -0.0064(11) 0.0039(12)
C4 0.0367(13) 0.060(2) 0.0527(15) 0.0040(12) -0.0052(11) 0.0219(14)
C5 0.0421(14) 0.065(2) 0.0608(17) 0.0200(14) 0.0120(12) 0.0086(15)
C6 0.0455(14) 0.0547(18) 0.0368(12) 0.0050(12) 0.0057(10) 0.0012(11)
C7 0.0319(11) 0.0343(14) 0.0337(11) 0.0022(9) 0.0012(9) 0.0002(9)
C8 0.0409(13) 0.0449(17) 0.0370(12) -0.0025(11) -0.0006(10) 0.0075(10)
C9 0.0348(11) 0.0332(13) 0.0369(11) -0.0001(10) 0.0050(9) -0.0004(9)
C10 0.0446(14) 0.0453(17) 0.0418(13) -0.0020(11) 0.0062(11) 0.0050(11)
C11 0.0551(17) 0.0497(18) 0.0508(15) -0.0051(13) 0.0171(13) 0.0057(13)
C12 0.0425(14) 0.055(2) 0.0695(19) -0.0090(13) 0.0208(13) -0.0018(15)
C13 0.0336(12) 0.0482(17) 0.0557(16) -0.0032(11) 0.0034(11) -0.0029(12)

loop_
_atom_type_symbol
_atom_type_description
_atom_type_scat_dispersion_real
_atom_type_scat_dispersion_imag
_atom_type_scat_source
C C 0.0033 0.0016 'International Tables Vol C Tables 4.2.6.8 and 6.1.1.4'
H H 0.0000 0.0000 'International Tables Vol C Tables 4.2.6.8 and 6.1.1.4'
N N 0.0061 0.0033 'International Tables Vol C Tables 4.2.6.8 and 6.1.1.4'
S S 0.1246 0.1234 'International Tables Vol C Tables 4.2.6.8 and 6.1.1.4'
Cu Cu 0.3201 1.2651 'International Tables Vol C Tables 4.2.6.8 and 6.1.1.4'

loop_
_geom_angle_atom_site_label_1
_geom_angle_atom_site_label_2
_geom_angle_atom_site_label_3
_geom_angle_site_symmetry_3
_geom_angle
N5 Cu1 N1 . 173.91(9)
N5 Cu1 N4 . 94.22(9)
N1 Cu1 N4 . 80.26(8)
N5 Cu1 S1 . 101.84(7)
N1 Cu1 S1 . 84.08(6)
N4 Cu1 S1 . 160.44(7)
N5 Cu1 N5 3_666 85.54(9)
N1 Cu1 N5 3_666 91.79(8)
N4 Cu1 N5 3_666 89.28(8)
S1 Cu1 N5 3_666 102.92(6)
C8 S1 Cu1 . 93.90(9)
C7 N1 N2 . 120.1(2)
C7 N1 Cu1 . 117.58(17)
N2 N1 Cu1 . 122.15(15)
C8 N2 N1 . 111.9(2)
C8 N3 H1 . 114(2)
C8 N3 H2 . 118(3)
H1 N3 H2 . 124(4)
C13 N4 C9 . 118.5(2)
C13 N4 Cu1 . 128.30(19)
C9 N4 Cu1 . 113.11(16)
N6 N5 Cu1 . 124.8(2)
N7 N6 N5 . 177.3(3)
C6 C1 C2 . 119.1(2)
C6 C1 C7 . 120.8(2)
C2 C1 C7 . 120.1(2)
C1 C2 C3 . 120.4(3)
C1 C2 H2A . 119.8
C3 C2 H2A . 119.8
C4 C3 C2 . 119.8(3)
C4 C3 H3 . 120.1
C2 C3 H3 . 120.1
C5 C4 C3 . 119.7(2)
C5 C4 H4 . 120.1
C3 C4 H4 . 120.1
C6 C5 C4 . 120.5(3)
C6 C5 H5 . 119.7
C4 C5 H5 . 119.7
C5 C6 C1 . 120.5(3)
C5 C6 H6 . 119.8
C1 C6 H6 . 119.8
N1 C7 C9 . 114.7(2)
N1 C7 C1 . 123.1(2)
C9 C7 C1 . 122.3(2)
N2 C8 N3 . 116.7(2)
N2 C8 S1 . 125.6(2)
N3 C8 S1 . 117.71(19)
N4 C9 C10 . 122.1(2)
N4 C9 C7 . 114.3(2)
C10 C9 C7 . 123.6(2)
C9 C10 C11 . 118.7(3)
C9 C10 H10 . 120.7
C11 C10 H10 . 120.7
C12 C11 C10 . 119.1(3)
C12 C11 H11 . 120.4
C10 C11 H11 . 120.4
C11 C12 C13 . 119.4(3)
C11 C12 H12 . 120.3
C13 C12 H12 . 120.3
N4 C13 C12 . 122.2(3)
N4 C13 H13 . 118.9
C12 C13 H13 . 118.9

loop_
_geom_bond_atom_site_label_1
_geom_bond_atom_site_label_2
_geom_bond_site_symmetry_2
_geom_bond_distance
Cu1 N5 . 1.942(2)
Cu1 N1 . 1.9578(19)
Cu1 N4 . 2.022(2)
Cu1 S1 . 2.2603(8)
Cu1 N5 3_666 2.533(3)
S1 C8 . 1.729(3)
N1 C7 . 1.287(3)
N1 N2 . 1.359(3)
N2 C8 . 1.316(3)
N3 C8 . 1.329(4)
N3 H1 . 0.872(10)
N3 H2 . 0.879(10)
N4 C13 . 1.331(3)
N4 C9 . 1.348(3)
N5 N6 . 1.202(3)
N6 N7 . 1.134(3)
C1 C6 . 1.372(4)
C1 C2 . 1.380(4)
C1 C7 . 1.477(3)
C2 C3 . 1.381(4)
C2 H2A . 0.9300
C3 C4 . 1.373(4)
C3 H3 . 0.9300
C4 C5 . 1.371(5)
C4 H4 . 0.9300
C5 C6 . 1.368(4)
C5 H5 . 0.9300
C6 H6 . 0.9300
C7 C9 . 1.472(3)
C9 C10 . 1.376(3)
C10 C11 . 1.384(4)
C10 H10 . 0.9300
C11 C12 . 1.364(4)
C11 H11 . 0.9300
C12 C13 . 1.377(4)
C12 H12 . 0.9300
C13 H13 . 0.9300

loop_
_geom_hbond_atom_site_label_D
_geom_hbond_atom_site_label_H
_geom_hbond_atom_site_label_A
_geom_hbond_site_symmetry_A
_geom_hbond_distance_DH
_geom_hbond_distance_HA
_geom_hbond_distance_DA
_geom_hbond_angle_DHA
N3 H1 N2 3_566 0.870(10) 2.220(10) 3.075(3) 168(4)

loop_
_geom_torsion_atom_site_label_1
_geom_torsion_atom_site_label_2
_geom_torsion_atom_site_label_3
_geom_torsion_atom_site_label_4
_geom_torsion_site_symmetry_1
_geom_torsion
N5 Cu1 S1 C8 . -167.21(13)
N1 Cu1 S1 C8 . 11.35(12)
N4 Cu1 S1 C8 . 48.2(2)
N5 Cu1 S1 C8 3_666 -79.13(11)
N4 Cu1 N1 C7 . 1.37(19)
S1 Cu1 N1 C7 . 169.6(2)
N5 Cu1 N1 C7 3_666 -87.6(2)
N4 Cu1 N1 N2 . 176.9(2)
S1 Cu1 N1 N2 . -14.88(19)
N5 Cu1 N1 N2 3_666 87.9(2)
C7 N1 N2 C8 . -173.5(2)
Cu1 N1 N2 C8 . 11.1(3)
N5 Cu1 N4 C13 . -0.4(2)
N1 Cu1 N4 C13 . -177.8(3)
S1 Cu1 N4 C13 . 144.9(2)
N5 Cu1 N4 C13 3_666 -85.9(2)
N5 Cu1 N4 C9 . 175.44(18)
N1 Cu1 N4 C9 . -1.97(17)
S1 Cu1 N4 C9 . -39.2(3)
N5 Cu1 N4 C9 3_666 89.97(18)
N4 Cu1 N5 N6 . 155.8(3)
S1 Cu1 N5 N6 . -13.0(3)
N5 Cu1 N5 N6 3_666 -115.3(3)
C6 C1 C2 C3 . -2.0(4)
C7 C1 C2 C3 . 175.5(3)
C1 C2 C3 C4 . -0.5(5)
C2 C3 C4 C5 . 2.6(5)
C3 C4 C5 C6 . -2.3(5)
C4 C5 C6 C1 . -0.1(5)
C2 C1 C6 C5 . 2.2(4)
C7 C1 C6 C5 . -175.2(3)
N2 N1 C7 C9 . -176.1(2)
Cu1 N1 C7 C9 . -0.5(3)
N2 N1 C7 C1 . 3.0(4)
Cu1 N1 C7 C1 . 178.59(18)
C6 C1 C7 N1 . 65.7(4)
C2 C1 C7 N1 . -111.7(3)
C6 C1 C7 C9 . -115.3(3)
C2 C1 C7 C9 . 67.3(3)
N1 N2 C8 N3 . -178.8(3)
N1 N2 C8 S1 . 2.6(4)
Cu1 S1 C8 N2 . -11.5(3)
Cu1 S1 C8 N3 . 170.0(3)
C13 N4 C9 C10 . -0.3(4)
Cu1 N4 C9 C10 . -176.6(2)
C13 N4 C9 C7 . 178.6(2)
Cu1 N4 C9 C7 . 2.2(3)
N1 C7 C9 N4 . -1.2(3)
C1 C7 C9 N4 . 179.7(2)
N1 C7 C9 C10 . 177.6(3)
C1 C7 C9 C10 . -1.5(4)
N4 C9 C10 C11 . 0.6(4)
C7 C9 C10 C11 . -178.1(3)
C9 C10 C11 C12 . 0.0(5)
C10 C11 C12 C13 . -0.9(5)
C9 N4 C13 C12 . -0.7(4)
Cu1 N4 C13 C12 . 175.0(2)
C11 C12 C13 N4 . 1.3(5)
